data_4129435
loop_
_publ_author_name
'Cer\'on, Maira R'
'Izquierdo, Marta'
'Aghabali, Amineh'
'Valdez, Juan A.'
'Ghiassi, Kamran B.'
'Olmstead, Marilyn M.'
'Balch, Alan L.'
'Wudl, Fred'
'Echegoyen, Luis'

_publ_section_title
;
 Tethered bisadducts of C60 and C70 with addends on a common hexagonal
 face and a 12-membered hole in the fullerene cage.
;
_journal_issue 23
_journal_name_full 'Journal of the American Chemical Society'
_journal_page_first 7502
_journal_page_last 7508
_journal_paper_doi 10.1021/jacs.5b03768
_journal_volume 137
_journal_year 2015
_chemical_formula_moiety 'C87 H16, C7 H8'
_chemical_formula_sum 'C94 H24'
_chemical_formula_weight 1153.13
_chemical_name_common DPP-C70
_space_group_crystal_system triclinic
_space_group_IT_number 2
_space_group_name_Hall '-P 1'
_space_group_name_H-M_alt 'P -1'
_atom_sites_solution_hydrogens geom
_atom_sites_solution_primary direct
_atom_sites_solution_secondary difmap
_audit_creation_method SHELXL-2014
_cell_angle_alpha 89.815(3)
_cell_angle_beta 72.809(3)
_cell_angle_gamma 87.714(3)
_cell_formula_units_Z 2
_cell_length_a 10.5060(5)
_cell_length_b 15.3390(7)
_cell_length_c 15.3994(7)
_cell_measurement_reflns_used 9824
_cell_measurement_temperature 100(2)
_cell_measurement_theta_max 39.70
_cell_measurement_theta_min 2.21
_cell_volume 2368.79(19)
_computing_cell_refinement 'SAINT (Bruker, 2013)'
_computing_data_collection 'Apex2 (Bruker, 2013)'
_computing_data_reduction 'SAINT (Bruker, 2013)'
_computing_publication_material 'SHELXL-2014 (Sheldrick, 2014)'
_computing_structure_refinement 'SHELXL-2014 (Sheldrick, 2014)'
_computing_structure_solution 'SHELXS (Sheldrick, 2008)'
_diffrn_ambient_temperature 100(2)
_diffrn_detector_area_resol_mean 8.3
_diffrn_measured_fraction_theta_full 0.998
_diffrn_measured_fraction_theta_max 0.981
_diffrn_measurement_device_type 'Bruker ApexII'
_diffrn_measurement_method \w
_diffrn_radiation_type synchrotron
_diffrn_radiation_wavelength 0.7749
_diffrn_reflns_av_R_equivalents 0.0462
_diffrn_reflns_av_unetI/netI 0.0656
_diffrn_reflns_Laue_measured_fraction_full 0.998
_diffrn_reflns_Laue_measured_fraction_max 0.981
_diffrn_reflns_limit_h_max 15
_diffrn_reflns_limit_h_min -15
_diffrn_reflns_limit_k_max 21
_diffrn_reflns_limit_k_min -21
_diffrn_reflns_limit_l_max 22
_diffrn_reflns_limit_l_min -21
_diffrn_reflns_number 35076
_diffrn_reflns_point_group_measured_fraction_full 0.998
_diffrn_reflns_point_group_measured_fraction_max 0.981
_diffrn_reflns_theta_full 27.706
_diffrn_reflns_theta_max 33.791
_diffrn_reflns_theta_min 2.083
_diffrn_source 'ALS, Beamline 11.3.1'
_exptl_absorpt_coefficient_mu 0.109
_exptl_absorpt_correction_T_max 0.7466
_exptl_absorpt_correction_T_min 0.6223
_exptl_absorpt_correction_type multi-scan
_exptl_absorpt_process_details 'SADABS (Sheldrick, 2012)'
_exptl_crystal_colour black
_exptl_crystal_density_diffrn 1.617
_exptl_crystal_description plate
_exptl_crystal_F_000 1176
_exptl_crystal_size_max 0.140
_exptl_crystal_size_mid 0.090
_exptl_crystal_size_min 0.010
_refine_diff_density_max 0.433
_refine_diff_density_min -0.282
_refine_diff_density_rms 0.071
_refine_ls_extinction_method none
_refine_ls_goodness_of_fit_ref 1.027
_refine_ls_hydrogen_treatment constr
_refine_ls_matrix_type full
_refine_ls_number_parameters 848
_refine_ls_number_reflns 14361
_refine_ls_number_restraints 0
_refine_ls_restrained_S_all 1.027
_refine_ls_R_factor_all 0.1050
_refine_ls_R_factor_gt 0.0666
_refine_ls_shift/su_max 0.000
_refine_ls_shift/su_mean 0.000
_refine_ls_structure_factor_coef Fsqd
_refine_ls_weighting_details 'w=1/[\s^2^(Fo^2^)+(0.0975P)^2^+1.1256P] where P=(Fo^2^+2Fc^2^)/3'
_refine_ls_weighting_scheme calc
_refine_ls_wR_factor_gt 0.1738
_refine_ls_wR_factor_ref 0.1955
_reflns_Friedel_coverage 0.000
_reflns_number_gt 9358
_reflns_number_total 14361
_reflns_threshold_expression 'I > 2\s(I)'
_cod_data_source_file ja5b03768_si_004.cif
_cod_data_source_block kbg116
_cod_database_code 4129435
_shelx_space_group_comment
;
The symmetry employed for this shelxl refinement is uniquely defined
by the following loop, which should always be used as a source of
symmetry information in preference to the above space-group names.
They are only intended as comments.
;
_shelx_estimated_absorpt_t_min 0.985
_shelx_estimated_absorpt_t_max 0.999
_shelxl_version_number 2014-3

loop_
_space_group_symop_operation_xyz
'x, y, z'
'-x, -y, -z'

loop_
_atom_site_label
_atom_site_type_symbol
_atom_site_fract_x
_atom_site_fract_y
_atom_site_fract_z
_atom_site_U_iso_or_equiv
_atom_site_adp_type
_atom_site_occupancy
_atom_site_site_symmetry_order
_atom_site_calc_flag
_atom_site_refinement_flags_posn
_atom_site_refinement_flags_adp
C1 C 0.5544(2) 0.85103(15) 0.37840(15) 0.0305(5) Uani 1 1 d . .
C2 C 0.6732(2) 0.89260(16) 0.33195(16) 0.0322(5) Uani 1 1 d . .
C3 C 0.6635(2) 0.95111(15) 0.26256(17) 0.0322(5) Uani 1 1 d . .
C4 C 0.5502(2) 0.95399(15) 0.22874(16) 0.0306(4) Uani 1 1 d . .
C5 C 0.4424(2) 0.89841(14) 0.26427(15) 0.0280(4) Uani 1 1 d . .
C6 C 0.4411(2) 0.85430(15) 0.34487(15) 0.0279(4) Uani 1 1 d . .
C7 C 0.3720(2) 0.77425(15) 0.37034(14) 0.0260(4) Uani 1 1 d . .
C8 C 0.4439(2) 0.72039(15) 0.41906(14) 0.0272(4) Uani 1 1 d . .
C9 C 0.5575(2) 0.76877(15) 0.42278(14) 0.0296(4) Uani 1 1 d . .
C10 C 0.6783(2) 0.72575(16) 0.41707(15) 0.0312(5) Uani 1 1 d . .
C11 C 0.8003(2) 0.76361(17) 0.36420(17) 0.0340(5) Uani 1 1 d . .
C12 C 0.8008(2) 0.84680(17) 0.32446(18) 0.0357(5) Uani 1 1 d . .
C13 C 0.9105(2) 0.86252(17) 0.24719(19) 0.0376(5) Uani 1 1 d . .
C14 C 0.9009(2) 0.92652(16) 0.18011(19) 0.0369(5) Uani 1 1 d . .
C15 C 0.7796(2) 0.96977(15) 0.18728(18) 0.0336(5) Uani 1 1 d . .
C16 C 0.7376(2) 0.98536(15) 0.10727(18) 0.0333(5) Uani 1 1 d . .
C17 C 0.5948(2) 0.97506(15) 0.13347(16) 0.0306(4) Uani 1 1 d . .
C18 C 0.5377(2) 0.93599(15) 0.07456(16) 0.0313(5) Uani 1 1 d . .
C19 C 0.4327(2) 0.87536(15) 0.10738(15) 0.0288(4) Uani 1 1 d . .
C20 C 0.3826(2) 0.85757(15) 0.20161(15) 0.0273(4) Uani 1 1 d . .
C21 C 0.3262(2) 0.77540(14) 0.22468(14) 0.0260(4) Uani 1 1 d . .
C22 C 0.3138(2) 0.73621(14) 0.31097(14) 0.0248(4) Uani 1 1 d . .
C23 C 0.3002(2) 0.64102(14) 0.30505(13) 0.0237(4) Uani 1 1 d . .
C24 C 0.3758(2) 0.57927(14) 0.36268(13) 0.0234(4) Uani 1 1 d . .
C25 C 0.4545(2) 0.63074(15) 0.40845(13) 0.0252(4) Uani 1 1 d . .
C26 C 0.5812(2) 0.58726(15) 0.39775(14) 0.0259(4) Uani 1 1 d . .
C27 C 0.6910(2) 0.63326(16) 0.40472(15) 0.0297(4) Uani 1 1 d . .
C28 C 0.8198(2) 0.61308(16) 0.34311(16) 0.0320(5) Uani 1 1 d . .
C29 C 0.8885(2) 0.69322(17) 0.31831(18) 0.0350(5) Uani 1 1 d . .
C30 C 0.9799(2) 0.70472(17) 0.23130(19) 0.0372(5) Uani 1 1 d . .
C31 C 0.9993(2) 0.79223(18) 0.2018(2) 0.0390(6) Uani 1 1 d . .
C32 C 1.0444(2) 0.81287(17) 0.1054(2) 0.0398(6) Uani 1 1 d . .
C33 C 0.9835(2) 0.89626(17) 0.0920(2) 0.0383(5) Uani 1 1 d . .
C34 C 0.9423(3) 0.91007(17) 0.01537(19) 0.0387(5) Uani 1 1 d . .
C35 C 0.8168(2) 0.95586(16) 0.02321(18) 0.0355(5) Uani 1 1 d . .
C36 C 0.7567(3) 0.91565(16) -0.03961(17) 0.0359(5) Uani 1 1 d . .
C37 C 0.6201(3) 0.90579(16) -0.01426(16) 0.0336(5) Uani 1 1 d . .
C38 C 0.5662(2) 0.82537(17) -0.03335(15) 0.0335(5) Uani 1 1 d . .
C39 C 0.4498(2) 0.80688(16) 0.04145(15) 0.0303(5) Uani 1 1 d . .
C40 C 0.4174(2) 0.72029(15) 0.06766(14) 0.0286(4) Uani 1 1 d . .
C41 C 0.3424(2) 0.70708(14) 0.15976(14) 0.0253(4) Uani 1 1 d . .
C42 C 0.3384(2) 0.62400(14) 0.20475(13) 0.0244(4) Uani 1 1 d . .
C43 C 0.4232(2) 0.55699(14) 0.16048(13) 0.0252(4) Uani 1 1 d . .
C44 C 0.4901(2) 0.49035(14) 0.20552(13) 0.0240(4) Uani 1 1 d . .
C45 C 0.4688(2) 0.50450(14) 0.31355(13) 0.0239(4) Uani 1 1 d . .
C46 C 0.5968(2) 0.51675(14) 0.33433(14) 0.0250(4) Uani 1 1 d . .
C47 C 0.7225(2) 0.49874(15) 0.27388(15) 0.0278(4) Uani 1 1 d . .
C48 C 0.8348(2) 0.54785(15) 0.27878(16) 0.0299(4) Uani 1 1 d . .
C49 C 0.9210(2) 0.56005(16) 0.18805(17) 0.0334(5) Uani 1 1 d . .
C50 C 0.9976(2) 0.63533(17) 0.16364(19) 0.0371(5) Uani 1 1 d . .
C51 C 1.0330(2) 0.65790(17) 0.07055(19) 0.0384(6) Uani 1 1 d . .
C52 C 1.0609(2) 0.74726(18) 0.0415(2) 0.0409(6) Uani 1 1 d . .
C53 C 1.0195(2) 0.76182(18) -0.03926(18) 0.0389(6) Uani 1 1 d . .
C54 C 0.9608(3) 0.84198(17) -0.05220(18) 0.0395(6) Uani 1 1 d . .
C55 C 0.8460(3) 0.84470(17) -0.08618(16) 0.0374(5) Uani 1 1 d . .
C56 C 0.7942(3) 0.76774(17) -0.10477(16) 0.0380(5) Uani 1 1 d . .
C57 C 0.6511(3) 0.75813(17) -0.07762(15) 0.0360(5) Uani 1 1 d . .
C58 C 0.6240(3) 0.66962(16) -0.04827(14) 0.0336(5) Uani 1 1 d . .
C59 C 0.5071(2) 0.64953(15) 0.02165(14) 0.0300(4) Uani 1 1 d . .
C60 C 0.5130(2) 0.57268(15) 0.07139(14) 0.0282(4) Uani 1 1 d . .
C61 C 0.6372(2) 0.52802(15) 0.06308(14) 0.0297(4) Uani 1 1 d . .
C62 C 0.6293(2) 0.48555(14) 0.14670(14) 0.0269(4) Uani 1 1 d . .
C63 C 0.7383(2) 0.48239(14) 0.17861(15) 0.0279(4) Uani 1 1 d . .
C64 C 0.8603(2) 0.52083(15) 0.12645(16) 0.0312(5) Uani 1 1 d . .
C65 C 0.8739(2) 0.55615(16) 0.03994(16) 0.0340(5) Uani 1 1 d . .
C66 C 0.9724(2) 0.61936(17) 0.00936(18) 0.0375(5) Uani 1 1 d . .
C67 C 0.9638(2) 0.68232(17) -0.05826(17) 0.0380(6) Uani 1 1 d . .
C68 C 0.8537(3) 0.68451(17) -0.09104(15) 0.0369(5) Uani 1 1 d . .
C69 C 0.7486(3) 0.62454(16) -0.05695(14) 0.0349(5) Uani 1 1 d . .
C70 C 0.7589(3) 0.55902(16) 0.00582(15) 0.0330(5) Uani 1 1 d . .
C71 C 0.5820(2) 0.29385(15) 0.19300(15) 0.0302(4) Uani 1 1 d . .
H71 H 0.5654 0.3131 0.1385 0.036 Uiso 1 1 calc R U
C72 C 0.6596(2) 0.21831(15) 0.19194(16) 0.0324(5) Uani 1 1 d . .
H72 H 0.6955 0.1861 0.1369 0.039 Uiso 1 1 calc R U
C73 C 0.6848(2) 0.18990(16) 0.27037(17) 0.0346(5) Uani 1 1 d . .
H73 H 0.7391 0.1387 0.2694 0.042 Uiso 1 1 calc R U
C74 C 0.6305(3) 0.23661(16) 0.35097(16) 0.0348(5) Uani 1 1 d . .
H74 H 0.6467 0.2169 0.4054 0.042 Uiso 1 1 calc R U
C75 C 0.5525(2) 0.31220(16) 0.35189(15) 0.0310(5) Uani 1 1 d . .
H75 H 0.5156 0.3438 0.4072 0.037 Uiso 1 1 calc R U
C76 C 0.5280(2) 0.34198(14) 0.27315(14) 0.0265(4) Uani 1 1 d . .
C77 C 0.4351(2) 0.42096(14) 0.27559(13) 0.0247(4) Uani 1 1 d . .
C78 C 0.2937(2) 0.39001(15) 0.29375(14) 0.0272(4) Uani 1 1 d . .
H78A H 0.2961 0.3441 0.2482 0.033 Uiso 1 1 calc R U
H78B H 0.2689 0.3617 0.3540 0.033 Uiso 1 1 calc R U
C79 C 0.1815(2) 0.45541(16) 0.29284(15) 0.0295(4) Uani 1 1 d . .
H79A H 0.1037 0.4232 0.2885 0.035 Uiso 1 1 calc R U
H79B H 0.2109 0.4920 0.2380 0.035 Uiso 1 1 calc R U
C80 C 0.1381(2) 0.51460(15) 0.37632(15) 0.0284(4) Uani 1 1 d . .
H80A H 0.1255 0.4770 0.4303 0.034 Uiso 1 1 calc R U
H80B H 0.0494 0.5410 0.3791 0.034 Uiso 1 1 calc R U
C81 C 0.2259(2) 0.58857(15) 0.38647(14) 0.0250(4) Uani 1 1 d . .
C82 C 0.1562(2) 0.64064(15) 0.47167(14) 0.0262(4) Uani 1 1 d . .
C83 C 0.1781(2) 0.61892(15) 0.55412(14) 0.0291(4) Uani 1 1 d . .
H83 H 0.2397 0.5726 0.5566 0.035 Uiso 1 1 calc R U
C84 C 0.1099(2) 0.66485(16) 0.63285(15) 0.0327(5) Uani 1 1 d . .
H84 H 0.1261 0.6504 0.6888 0.039 Uiso 1 1 calc R U
C85 C 0.0179(2) 0.73188(16) 0.63023(16) 0.0334(5) Uani 1 1 d . .
H85 H -0.0286 0.7631 0.6842 0.040 Uiso 1 1 calc R U
C86 C -0.0053(2) 0.75275(16) 0.54892(16) 0.0322(5) Uani 1 1 d . .
H86 H -0.0686 0.7981 0.5469 0.039 Uiso 1 1 calc R U
C87 C 0.0638(2) 0.70766(16) 0.47006(15) 0.0311(5) Uani 1 1 d . .
H87 H 0.0478 0.7228 0.4142 0.037 Uiso 1 1 calc R U
C88 C 0.2161(3) -0.05019(18) 0.53922(17) 0.0398(6) Uani 1 1 d . .
H88A H 0.3036 -0.0545 0.5498 0.060 Uiso 1 1 calc R U
H88B H 0.1869 -0.1089 0.5318 0.060 Uiso 1 1 calc R U
H88C H 0.1514 -0.0210 0.5913 0.060 Uiso 1 1 calc R U
C89 C 0.2256(2) 0.00163(16) 0.45447(15) 0.0324(5) Uani 1 1 d . .
C90 C 0.1455(2) -0.01684(18) 0.39951(17) 0.0376(5) Uani 1 1 d . .
H90 H 0.0826 -0.0612 0.4167 0.045 Uiso 1 1 calc R U
C91 C 0.1571(3) 0.0293(2) 0.31963(18) 0.0424(6) Uani 1 1 d . .
H91 H 0.1019 0.0164 0.2827 0.051 Uiso 1 1 calc R U
C92 C 0.2483(3) 0.09356(19) 0.29428(18) 0.0414(6) Uani 1 1 d . .
H92 H 0.2566 0.1246 0.2396 0.050 Uiso 1 1 calc R U
C93 C 0.3281(3) 0.11303(18) 0.34841(18) 0.0389(5) Uani 1 1 d . .
H93 H 0.3904 0.1578 0.3313 0.047 Uiso 1 1 calc R U
C94 C 0.3163(2) 0.06662(17) 0.42794(17) 0.0358(5) Uani 1 1 d . .
H94 H 0.3715 0.0798 0.4647 0.043 Uiso 1 1 calc R U

loop_
_atom_site_aniso_label
_atom_site_aniso_U_11
_atom_site_aniso_U_22
_atom_site_aniso_U_33
_atom_site_aniso_U_23
_atom_site_aniso_U_13
_atom_site_aniso_U_12
C1 0.0309(11) 0.0337(12) 0.0287(10) -0.0085(9) -0.0113(9) -0.0019(9)
C2 0.0330(11) 0.0339(12) 0.0331(11) -0.0064(9) -0.0145(9) -0.0032(9)
C3 0.0312(11) 0.0296(11) 0.0376(12) -0.0060(9) -0.0125(9) -0.0040(9)
C4 0.0298(11) 0.0261(10) 0.0348(11) -0.0047(8) -0.0084(9) 0.0016(8)
C5 0.0240(10) 0.0295(11) 0.0293(10) -0.0061(8) -0.0064(8) 0.0029(8)
C6 0.0248(10) 0.0316(11) 0.0261(10) -0.0073(8) -0.0060(8) 0.0012(8)
C7 0.0223(9) 0.0329(11) 0.0217(9) -0.0043(8) -0.0048(7) 0.0009(8)
C8 0.0255(10) 0.0372(12) 0.0198(9) -0.0049(8) -0.0082(8) 0.0000(8)
C9 0.0321(11) 0.0369(12) 0.0227(9) -0.0062(8) -0.0123(8) -0.0021(9)
C10 0.0327(11) 0.0404(12) 0.0276(10) -0.0017(9) -0.0194(9) -0.0047(9)
C11 0.0290(11) 0.0441(13) 0.0366(12) -0.0019(10) -0.0213(10) -0.0046(9)
C12 0.0328(12) 0.0382(13) 0.0442(13) -0.0038(10) -0.0231(10) -0.0073(10)
C13 0.0283(11) 0.0420(13) 0.0493(14) -0.0003(11) -0.0211(11) -0.0084(10)
C14 0.0291(11) 0.0339(12) 0.0505(15) -0.0002(10) -0.0151(11) -0.0087(9)
C15 0.0319(11) 0.0265(11) 0.0445(13) -0.0019(9) -0.0138(10) -0.0052(9)
C16 0.0298(11) 0.0254(11) 0.0438(13) 0.0023(9) -0.0090(10) -0.0040(8)
C17 0.0301(11) 0.0259(10) 0.0350(11) 0.0006(8) -0.0088(9) 0.0009(8)
C18 0.0296(11) 0.0308(11) 0.0355(11) 0.0041(9) -0.0128(9) 0.0013(9)
C19 0.0268(10) 0.0326(11) 0.0294(10) 0.0030(8) -0.0124(8) 0.0022(8)
C20 0.0214(9) 0.0316(11) 0.0291(10) -0.0005(8) -0.0079(8) 0.0017(8)
C21 0.0201(9) 0.0336(11) 0.0262(10) -0.0012(8) -0.0099(8) 0.0021(8)
C22 0.0185(9) 0.0326(11) 0.0230(9) -0.0017(8) -0.0059(7) 0.0007(7)
C23 0.0195(9) 0.0322(10) 0.0206(9) -0.0011(7) -0.0079(7) -0.0005(7)
C24 0.0200(9) 0.0327(10) 0.0182(8) -0.0016(7) -0.0066(7) -0.0005(7)
C25 0.0228(9) 0.0369(11) 0.0175(8) -0.0031(8) -0.0087(7) -0.0007(8)
C26 0.0238(9) 0.0365(11) 0.0199(9) -0.0009(8) -0.0104(7) 0.0000(8)
C27 0.0267(10) 0.0405(12) 0.0271(10) -0.0002(9) -0.0159(8) -0.0016(9)
C28 0.0252(10) 0.0411(13) 0.0364(12) 0.0026(9) -0.0193(9) -0.0009(9)
C29 0.0273(11) 0.0418(13) 0.0433(13) 0.0012(10) -0.0219(10) -0.0025(9)
C30 0.0200(10) 0.0444(14) 0.0523(15) 0.0027(11) -0.0187(10) -0.0018(9)
C31 0.0232(11) 0.0434(14) 0.0553(15) 0.0029(11) -0.0188(11) -0.0053(9)
C32 0.0187(10) 0.0408(14) 0.0583(16) 0.0055(12) -0.0083(10) -0.0048(9)
C33 0.0242(11) 0.0358(13) 0.0536(15) 0.0048(11) -0.0087(10) -0.0082(9)
C34 0.0304(12) 0.0347(12) 0.0448(14) 0.0070(10) -0.0011(10) -0.0061(9)
C35 0.0321(12) 0.0307(12) 0.0415(13) 0.0069(10) -0.0072(10) -0.0054(9)
C36 0.0373(13) 0.0347(12) 0.0321(11) 0.0073(9) -0.0048(10) -0.0038(10)
C37 0.0379(12) 0.0336(12) 0.0291(11) 0.0064(9) -0.0097(9) -0.0007(9)
C38 0.0377(12) 0.0426(13) 0.0230(10) 0.0043(9) -0.0135(9) -0.0023(10)
C39 0.0305(11) 0.0401(12) 0.0245(10) 0.0044(9) -0.0149(9) -0.0003(9)
C40 0.0292(10) 0.0384(12) 0.0225(9) 0.0016(8) -0.0138(8) -0.0044(9)
C41 0.0222(9) 0.0342(11) 0.0228(9) 0.0004(8) -0.0115(8) -0.0028(8)
C42 0.0206(9) 0.0342(11) 0.0209(9) 0.0004(8) -0.0097(7) -0.0044(8)
C43 0.0279(10) 0.0310(11) 0.0196(9) -0.0009(7) -0.0105(8) -0.0070(8)
C44 0.0241(9) 0.0300(10) 0.0178(8) -0.0020(7) -0.0057(7) -0.0036(8)
C45 0.0215(9) 0.0329(11) 0.0180(8) -0.0021(7) -0.0070(7) -0.0006(8)
C46 0.0239(9) 0.0314(10) 0.0217(9) 0.0007(8) -0.0102(8) 0.0000(8)
C47 0.0232(10) 0.0321(11) 0.0289(10) -0.0002(8) -0.0093(8) 0.0025(8)
C48 0.0200(9) 0.0367(12) 0.0349(11) 0.0032(9) -0.0117(8) 0.0026(8)
C49 0.0196(10) 0.0346(12) 0.0433(13) 0.0037(10) -0.0058(9) 0.0039(8)
C50 0.0175(10) 0.0411(13) 0.0510(15) 0.0051(11) -0.0081(10) 0.0033(9)
C51 0.0205(10) 0.0392(13) 0.0485(14) 0.0047(11) 0.0001(10) 0.0021(9)
C52 0.0202(10) 0.0423(14) 0.0518(15) 0.0039(11) 0.0022(10) -0.0010(9)
C53 0.0266(11) 0.0412(13) 0.0385(13) 0.0032(10) 0.0063(10) -0.0021(10)
C54 0.0317(12) 0.0397(13) 0.0382(13) 0.0068(10) 0.0037(10) -0.0054(10)
C55 0.0376(13) 0.0390(13) 0.0279(11) 0.0062(9) 0.0022(9) -0.0032(10)
C56 0.0446(14) 0.0405(13) 0.0222(10) 0.0032(9) 0.0006(9) -0.0022(11)
C57 0.0455(14) 0.0425(13) 0.0211(10) 0.0045(9) -0.0108(9) -0.0060(11)
C58 0.0466(14) 0.0386(12) 0.0168(9) 0.0001(8) -0.0105(9) -0.0073(10)
C59 0.0381(12) 0.0348(11) 0.0200(9) -0.0010(8) -0.0123(9) -0.0066(9)
C60 0.0360(11) 0.0319(11) 0.0182(9) -0.0032(8) -0.0099(8) -0.0044(9)
C61 0.0363(12) 0.0318(11) 0.0181(9) -0.0037(8) -0.0034(8) -0.0028(9)
C62 0.0290(10) 0.0283(10) 0.0209(9) -0.0046(8) -0.0035(8) -0.0017(8)
C63 0.0258(10) 0.0271(10) 0.0280(10) 0.0003(8) -0.0039(8) 0.0003(8)
C64 0.0241(10) 0.0303(11) 0.0337(11) -0.0004(9) -0.0008(9) 0.0053(8)
C65 0.0305(11) 0.0309(11) 0.0313(11) -0.0026(9) 0.0048(9) 0.0032(9)
C66 0.0264(11) 0.0369(13) 0.0379(12) 0.0011(10) 0.0071(9) 0.0046(9)
C67 0.0311(12) 0.0374(13) 0.0324(12) 0.0024(10) 0.0103(9) 0.0018(10)
C68 0.0412(13) 0.0381(13) 0.0225(10) -0.0010(9) 0.0042(9) -0.0024(10)
C69 0.0423(13) 0.0388(13) 0.0179(9) -0.0035(8) 0.0000(9) -0.0032(10)
C70 0.0390(12) 0.0324(11) 0.0215(10) -0.0038(8) 0.0003(9) -0.0003(9)
C71 0.0330(11) 0.0335(11) 0.0235(10) -0.0013(8) -0.0069(8) -0.0038(9)
C72 0.0329(12) 0.0327(12) 0.0286(10) -0.0051(9) -0.0043(9) -0.0018(9)
C73 0.0344(12) 0.0336(12) 0.0346(12) -0.0045(9) -0.0088(10) 0.0033(9)
C74 0.0409(13) 0.0379(13) 0.0265(10) -0.0004(9) -0.0120(10) 0.0037(10)
C75 0.0329(11) 0.0359(12) 0.0232(10) -0.0022(8) -0.0072(8) 0.0010(9)
C76 0.0256(10) 0.0302(10) 0.0233(9) -0.0006(8) -0.0061(8) -0.0028(8)
C77 0.0252(10) 0.0302(10) 0.0194(8) -0.0002(7) -0.0073(7) -0.0030(8)
C78 0.0268(10) 0.0333(11) 0.0233(9) -0.0003(8) -0.0093(8) -0.0069(8)
C79 0.0249(10) 0.0387(12) 0.0277(10) 0.0009(9) -0.0111(8) -0.0080(9)
C80 0.0206(9) 0.0356(11) 0.0292(10) -0.0004(8) -0.0077(8) -0.0022(8)
C81 0.0193(9) 0.0354(11) 0.0207(9) 0.0010(8) -0.0066(7) -0.0008(8)
C82 0.0194(9) 0.0359(11) 0.0229(9) -0.0013(8) -0.0057(7) -0.0018(8)
C83 0.0257(10) 0.0375(12) 0.0225(9) 0.0022(8) -0.0050(8) 0.0034(8)
C84 0.0300(11) 0.0428(13) 0.0226(10) 0.0013(9) -0.0040(8) 0.0010(9)
C85 0.0295(11) 0.0396(13) 0.0268(10) -0.0039(9) -0.0023(9) 0.0012(9)
C86 0.0240(10) 0.0385(12) 0.0326(11) -0.0006(9) -0.0069(9) 0.0039(9)
C87 0.0231(10) 0.0431(13) 0.0267(10) -0.0006(9) -0.0073(8) 0.0025(9)
C88 0.0432(14) 0.0447(14) 0.0328(12) -0.0005(10) -0.0134(11) 0.0006(11)
C89 0.0308(11) 0.0375(12) 0.0270(10) -0.0050(9) -0.0062(9) 0.0040(9)
C90 0.0278(11) 0.0493(15) 0.0353(12) -0.0038(11) -0.0089(9) -0.0017(10)
C91 0.0315(12) 0.0634(18) 0.0337(12) -0.0063(12) -0.0129(10) 0.0058(11)
C92 0.0371(13) 0.0517(16) 0.0316(12) 0.0025(11) -0.0059(10) 0.0108(11)
C93 0.0345(12) 0.0399(13) 0.0380(13) -0.0025(10) -0.0041(10) 0.0008(10)
C94 0.0331(12) 0.0413(13) 0.0336(12) -0.0077(10) -0.0112(10) 0.0023(10)

loop_
_atom_type_symbol
_atom_type_description
_atom_type_scat_dispersion_real
_atom_type_scat_dispersion_imag
_atom_type_scat_source
C C 0.0040 0.0020 'International Tables Vol C Tables 4.2.6.8 and 6.1.1.4'
H H 0.0000 0.0000 'International Tables Vol C Tables 4.2.6.8 and 6.1.1.4'

loop_
_geom_angle_atom_site_label_1
_geom_angle_atom_site_label_2
_geom_angle_atom_site_label_3
_geom_angle
C2 C1 C6 121.3(2)
C2 C1 C9 121.5(2)
C6 C1 C9 108.1(2)
C3 C2 C1 115.8(2)
C3 C2 C12 119.2(2)
C1 C2 C12 118.3(2)
C2 C3 C4 121.6(2)
C2 C3 C15 121.1(2)
C4 C3 C15 107.6(2)
C5 C4 C3 121.0(2)
C5 C4 C17 121.4(2)
C3 C4 C17 108.3(2)
C6 C5 C4 116.1(2)
C6 C5 C20 118.4(2)
C4 C5 C20 118.7(2)
C5 C6 C1 121.8(2)
C5 C6 C7 121.86(19)
C1 C6 C7 107.8(2)
C22 C7 C6 119.25(19)
C22 C7 C8 120.0(2)
C6 C7 C8 108.68(18)
C25 C8 C9 120.5(2)
C25 C8 C7 121.27(18)
C9 C8 C7 106.47(19)
C10 C9 C1 120.3(2)
C10 C9 C8 120.5(2)
C1 C9 C8 108.93(19)
C9 C10 C27 119.5(2)
C9 C10 C11 119.1(2)
C27 C10 C11 108.9(2)
C12 C11 C29 121.6(2)
C12 C11 C10 121.7(2)
C29 C11 C10 107.2(2)
C11 C12 C13 116.2(2)
C11 C12 C2 118.7(2)
C13 C12 C2 118.4(2)
C12 C13 C31 120.9(2)
C12 C13 C14 121.5(2)
C31 C13 C14 108.3(2)
C15 C14 C33 119.3(2)
C15 C14 C13 119.8(2)
C33 C14 C13 108.6(2)
C14 C15 C16 120.2(2)
C14 C15 C3 119.8(2)
C16 C15 C3 108.7(2)
C35 C16 C15 120.2(2)
C35 C16 C17 120.1(2)
C15 C16 C17 107.0(2)
C18 C17 C4 119.3(2)
C18 C17 C16 120.1(2)
C4 C17 C16 108.4(2)
C17 C18 C19 120.8(2)
C17 C18 C37 120.1(2)
C19 C18 C37 108.0(2)
C20 C19 C39 120.5(2)
C20 C19 C18 120.6(2)
C39 C19 C18 108.7(2)
C21 C20 C19 116.3(2)
C21 C20 C5 118.25(19)
C19 C20 C5 119.0(2)
C20 C21 C41 122.4(2)
C20 C21 C22 122.12(19)
C41 C21 C22 107.68(19)
C7 C22 C21 119.5(2)
C7 C22 C23 123.27(19)
C21 C22 C23 110.12(18)
C22 C23 C42 103.18(17)
C22 C23 C81 121.93(17)
C42 C23 C81 132.63(19)
C22 C23 C24 116.70(16)
C42 C23 C24 116.26(17)
C81 C23 C24 57.14(12)
C25 C24 C81 122.82(18)
C25 C24 C45 105.97(16)
C81 C24 C45 128.99(18)
C25 C24 C23 112.06(17)
C81 C24 C23 57.49(13)
C45 C24 C23 118.72(16)
C8 C25 C26 118.70(19)
C8 C25 C24 124.78(19)
C26 C25 C24 109.64(18)
C27 C26 C25 121.1(2)
C27 C26 C46 121.60(19)
C25 C26 C46 108.49(17)
C26 C27 C28 119.3(2)
C26 C27 C10 119.5(2)
C28 C27 C10 107.5(2)
C48 C28 C27 119.5(2)
C48 C28 C29 119.8(2)
C27 C28 C29 108.6(2)
C30 C29 C11 121.1(2)
C30 C29 C28 121.8(2)
C11 C29 C28 107.7(2)
C29 C30 C31 116.0(2)
C29 C30 C50 118.4(2)
C31 C30 C50 119.1(2)
C30 C31 C13 121.6(2)
C30 C31 C32 121.0(3)
C13 C31 C32 107.5(2)
C52 C32 C33 119.7(3)
C52 C32 C31 119.8(2)
C33 C32 C31 108.5(2)
C34 C33 C14 120.5(2)
C34 C33 C32 120.1(3)
C14 C33 C32 107.1(2)
C33 C34 C35 119.9(2)
C33 C34 C54 120.4(2)
C35 C34 C54 108.0(2)
C16 C35 C34 119.9(2)
C16 C35 C36 120.1(2)
C34 C35 C36 108.0(2)
C37 C36 C55 119.6(2)
C37 C36 C35 119.7(2)
C55 C36 C35 107.9(2)
C36 C37 C38 120.5(2)
C36 C37 C18 120.0(2)
C38 C37 C18 106.9(2)
C57 C38 C37 119.8(2)
C57 C38 C39 120.0(2)
C37 C38 C39 109.0(2)
C40 C39 C19 121.5(2)
C40 C39 C38 121.2(2)
C19 C39 C38 107.3(2)
C39 C40 C41 117.0(2)
C39 C40 C59 118.8(2)
C41 C40 C59 117.3(2)
C21 C41 C40 119.9(2)
C21 C41 C42 109.28(18)
C40 C41 C42 123.3(2)
C43 C42 C41 118.53(19)
C43 C42 C23 124.68(18)
C41 C42 C23 107.96(18)
C42 C43 C60 118.7(2)
C42 C43 C44 124.97(18)
C60 C43 C44 107.58(18)
C62 C44 C43 103.82(17)
C62 C44 C77 121.83(18)
C43 C44 C77 132.06(18)
C62 C44 C45 116.21(17)
C43 C44 C45 116.43(17)
C77 C44 C45 57.18(13)
C46 C45 C77 123.58(18)
C46 C45 C24 105.14(17)
C77 C45 C24 129.06(18)
C46 C45 C44 112.41(16)
C77 C45 C44 57.80(13)
C24 C45 C44 118.54(17)
C47 C46 C26 118.31(19)
C47 C46 C45 124.54(18)
C26 C46 C45 109.92(18)
C46 C47 C48 120.1(2)
C46 C47 C63 120.55(19)
C48 C47 C63 107.28(19)
C28 C48 C49 119.5(2)
C28 C48 C47 121.0(2)
C49 C48 C47 108.8(2)
C50 C49 C64 121.3(2)
C50 C49 C48 121.9(2)
C64 C49 C48 107.5(2)
C51 C50 C49 115.9(2)
C51 C50 C30 118.7(2)
C49 C50 C30 118.4(2)
C50 C51 C66 121.7(2)
C50 C51 C52 121.3(3)
C66 C51 C52 107.3(2)
C32 C52 C53 120.3(2)
C32 C52 C51 120.0(3)
C53 C52 C51 108.2(2)
C54 C53 C67 119.6(3)
C54 C53 C52 120.1(3)
C67 C53 C52 107.3(2)
C53 C54 C34 119.4(3)
C53 C54 C55 119.8(2)
C34 C54 C55 108.4(2)
C56 C55 C54 119.9(2)
C56 C55 C36 119.9(2)
C54 C55 C36 107.6(2)
C55 C56 C68 120.7(3)
C55 C56 C57 120.0(2)
C68 C56 C57 106.9(2)
C38 C57 C58 119.6(2)
C38 C57 C56 120.2(2)
C58 C57 C56 108.5(2)
C59 C58 C69 121.5(2)
C59 C58 C57 121.4(2)
C69 C58 C57 107.8(2)
C60 C59 C58 116.9(2)
C60 C59 C40 117.61(19)
C58 C59 C40 118.9(2)
C59 C60 C61 120.5(2)
C59 C60 C43 123.5(2)
C61 C60 C43 108.97(19)
C70 C61 C60 121.6(2)
C70 C61 C62 122.1(2)
C60 C61 C62 108.41(19)
C63 C62 C61 119.5(2)
C63 C62 C44 124.05(19)
C61 C62 C44 109.40(19)
C62 C63 C64 119.8(2)
C62 C63 C47 120.31(19)
C64 C63 C47 107.7(2)
C65 C64 C49 121.1(2)
C65 C64 C63 121.5(2)
C49 C64 C63 108.7(2)
C64 C65 C66 116.6(2)
C64 C65 C70 118.6(2)
C66 C65 C70 118.9(2)
C65 C66 C51 120.8(2)
C65 C66 C67 121.2(2)
C51 C66 C67 108.9(2)
C68 C67 C66 119.5(2)
C68 C67 C53 120.9(2)
C66 C67 C53 108.2(2)
C67 C68 C69 120.2(2)
C67 C68 C56 119.1(2)
C69 C68 C56 108.3(2)
C70 C69 C58 120.4(2)
C70 C69 C68 120.9(2)
C58 C69 C68 108.5(2)
C69 C70 C61 116.6(2)
C69 C70 C65 119.0(2)
C61 C70 C65 117.9(2)
C72 C71 C76 120.8(2)
C72 C71 H71 119.6
C76 C71 H71 119.6
C73 C72 C71 120.2(2)
C73 C72 H72 119.9
C71 C72 H72 119.9
C72 C73 C74 119.7(2)
C72 C73 H73 120.2
C74 C73 H73 120.2
C75 C74 C73 120.0(2)
C75 C74 H74 120.0
C73 C74 H74 120.0
C76 C75 C74 120.8(2)
C76 C75 H75 119.6
C74 C75 H75 119.6
C75 C76 C71 118.5(2)
C75 C76 C77 120.62(19)
C71 C76 C77 120.66(19)
C45 C77 C44 65.01(14)
C45 C77 C76 116.86(17)
C44 C77 C76 115.31(17)
C45 C77 C78 123.89(18)
C44 C77 C78 121.69(17)
C76 C77 C78 108.54(17)
C79 C78 C77 119.59(18)
C79 C78 H78A 107.4
C77 C78 H78A 107.4
C79 C78 H78B 107.4
C77 C78 H78B 107.4
H78A C78 H78B 107.0
C78 C79 C80 113.64(18)
C78 C79 H79A 108.8
C80 C79 H79A 108.8
C78 C79 H79B 108.8
C80 C79 H79B 108.8
H79A C79 H79B 107.7
C79 C80 C81 119.91(18)
C79 C80 H80A 107.3
C81 C80 H80A 107.3
C79 C80 H80B 107.3
C81 C80 H80B 107.3
H80A C80 H80B 106.9
C24 C81 C82 116.11(17)
C24 C81 C23 65.37(14)
C82 C81 C23 115.84(18)
C24 C81 C80 123.47(19)
C82 C81 C80 109.26(17)
C23 C81 C80 121.03(17)
C87 C82 C83 118.9(2)
C87 C82 C81 120.61(19)
C83 C82 C81 120.38(19)
C84 C83 C82 120.1(2)
C84 C83 H83 119.9
C82 C83 H83 119.9
C83 C84 C85 120.4(2)
C83 C84 H84 119.8
C85 C84 H84 119.8
C86 C85 C84 119.6(2)
C86 C85 H85 120.2
C84 C85 H85 120.2
C85 C86 C87 120.1(2)
C85 C86 H86 120.0
C87 C86 H86 120.0
C86 C87 C82 120.9(2)
C86 C87 H87 119.6
C82 C87 H87 119.6
C89 C88 H88A 109.5
C89 C88 H88B 109.5
H88A C88 H88B 109.5
C89 C88 H88C 109.5
H88A C88 H88C 109.5
H88B C88 H88C 109.5
C94 C89 C90 118.5(2)
C94 C89 C88 121.0(2)
C90 C89 C88 120.5(2)
C91 C90 C89 120.5(2)
C91 C90 H90 119.7
C89 C90 H90 119.7
C92 C91 C90 120.0(2)
C92 C91 H91 120.0
C90 C91 H91 120.0
C91 C92 C93 120.2(2)
C91 C92 H92 119.9
C93 C92 H92 119.9
C92 C93 C94 119.6(3)
C92 C93 H93 120.2
C94 C93 H93 120.2
C89 C94 C93 121.2(2)
C89 C94 H94 119.4
C93 C94 H94 119.4

loop_
_geom_bond_atom_site_label_1
_geom_bond_atom_site_label_2
_geom_bond_distance
C1 C2 1.417(3)
C1 C6 1.430(3)
C1 C9 1.437(3)
C2 C3 1.417(3)
C2 C12 1.462(3)
C3 C4 1.433(3)
C3 C15 1.450(3)
C4 C5 1.420(3)
C4 C17 1.442(3)
C5 C6 1.408(3)
C5 C20 1.453(3)
C6 C7 1.445(3)
C7 C22 1.382(3)
C7 C8 1.448(3)
C8 C25 1.382(3)
C8 C9 1.446(3)
C9 C10 1.386(3)
C10 C27 1.428(3)
C10 C11 1.444(3)
C11 C12 1.413(4)
C11 C29 1.436(4)
C12 C13 1.419(4)
C13 C31 1.435(4)
C13 C14 1.445(4)
C14 C15 1.388(3)
C14 C33 1.443(4)
C15 C16 1.443(4)
C16 C35 1.382(4)
C16 C17 1.449(3)
C17 C18 1.377(3)
C18 C19 1.444(3)
C18 C37 1.452(3)
C19 C20 1.419(3)
C19 C39 1.432(3)
C20 C21 1.414(3)
C21 C41 1.421(3)
C21 C22 1.429(3)
C22 C23 1.479(3)
C23 C42 1.498(3)
C23 C81 1.515(3)
C23 C24 1.633(3)
C24 C25 1.485(3)
C24 C81 1.509(3)
C24 C45 1.524(3)
C25 C26 1.430(3)
C26 C27 1.406(3)
C26 C46 1.431(3)
C27 C28 1.427(3)
C28 C48 1.382(3)
C28 C29 1.443(3)
C29 C30 1.414(4)
C30 C31 1.419(4)
C30 C50 1.459(4)
C31 C32 1.457(4)
C32 C52 1.379(4)
C32 C33 1.448(4)
C33 C34 1.385(4)
C34 C35 1.442(4)
C34 C54 1.443(4)
C35 C36 1.452(4)
C36 C37 1.386(4)
C36 C55 1.451(4)
C37 C38 1.444(4)
C38 C57 1.377(4)
C38 C39 1.447(3)
C39 C40 1.412(3)
C40 C41 1.423(3)
C40 C59 1.448(3)
C41 C42 1.445(3)
C42 C43 1.374(3)
C43 C60 1.443(3)
C43 C44 1.499(3)
C44 C62 1.474(3)
C44 C77 1.518(3)
C44 C45 1.626(3)
C45 C46 1.490(3)
C45 C77 1.507(3)
C46 C47 1.390(3)
C47 C48 1.445(3)
C47 C63 1.448(3)
C48 C49 1.439(3)
C49 C50 1.420(3)
C49 C64 1.435(4)
C50 C51 1.416(4)
C51 C66 1.425(4)
C51 C52 1.454(4)
C52 C53 1.448(4)
C53 C54 1.394(4)
C53 C67 1.440(4)
C54 C55 1.449(4)
C55 C56 1.384(4)
C56 C68 1.442(4)
C56 C57 1.450(4)
C57 C58 1.442(3)
C58 C59 1.417(3)
C58 C69 1.426(4)
C59 C60 1.413(3)
C60 C61 1.421(3)
C61 C70 1.420(3)
C61 C62 1.423(3)
C62 C63 1.372(3)
C63 C64 1.444(3)
C64 C65 1.406(3)
C65 C66 1.422(3)
C65 C70 1.452(4)
C66 C67 1.438(4)
C67 C68 1.391(4)
C68 C69 1.442(3)
C69 C70 1.415(3)
C71 C72 1.387(3)
C71 C76 1.396(3)
C71 H71 0.9500
C72 C73 1.377(3)
C72 H72 0.9500
C73 C74 1.391(3)
C73 H73 0.9500
C74 C75 1.391(3)
C74 H74 0.9500
C75 C76 1.384(3)
C75 H75 0.9500
C76 C77 1.518(3)
C77 C78 1.524(3)
C78 C79 1.520(3)
C78 H78A 0.9900
C78 H78B 0.9900
C79 C80 1.521(3)
C79 H79A 0.9900
C79 H79B 0.9900
C80 C81 1.527(3)
C80 H80A 0.9900
C80 H80B 0.9900
C81 C82 1.512(3)
C82 C87 1.391(3)
C82 C83 1.393(3)
C83 C84 1.390(3)
C83 H83 0.9500
C84 C85 1.391(3)
C84 H84 0.9500
C85 C86 1.379(3)
C85 H85 0.9500
C86 C87 1.387(3)
C86 H86 0.9500
C87 H87 0.9500
C88 C89 1.506(3)
C88 H88A 0.9800
C88 H88B 0.9800
C88 H88C 0.9800
C89 C94 1.382(4)
C89 C90 1.395(3)
C90 C91 1.394(4)
C90 H90 0.9500
C91 C92 1.376(4)
C91 H91 0.9500
C92 C93 1.386(4)
C92 H92 0.9500
C93 C94 1.391(4)
C93 H93 0.9500
C94 H94 0.9500

loop_
_geom_torsion_atom_site_label_1
_geom_torsion_atom_site_label_2
_geom_torsion_atom_site_label_3
_geom_torsion_atom_site_label_4
_geom_torsion
C6 C1 C2 C3 12.3(3)
C9 C1 C2 C3 155.4(2)
C6 C1 C2 C12 -138.8(2)
C9 C1 C2 C12 4.3(3)
C1 C2 C3 C4 -12.7(3)
C12 C2 C3 C4 138.2(2)
C1 C2 C3 C15 -154.3(2)
C12 C2 C3 C15 -3.5(3)
C2 C3 C4 C5 0.5(3)
C15 C3 C4 C5 146.6(2)
C2 C3 C4 C17 -146.6(2)
C15 C3 C4 C17 -0.5(3)
C3 C4 C5 C6 12.2(3)
C17 C4 C5 C6 155.0(2)
C3 C4 C5 C20 -138.6(2)
C17 C4 C5 C20 4.3(3)
C4 C5 C6 C1 -12.6(3)
C20 C5 C6 C1 138.2(2)
C4 C5 C6 C7 -156.5(2)
C20 C5 C6 C7 -5.7(3)
C2 C1 C6 C5 0.3(3)
C9 C1 C6 C5 -147.1(2)
C2 C1 C6 C7 148.6(2)
C9 C1 C6 C7 1.2(2)
C5 C6 C7 C22 4.9(3)
C1 C6 C7 C22 -143.3(2)
C5 C6 C7 C8 147.5(2)
C1 C6 C7 C8 -0.7(2)
C22 C7 C8 C25 -0.8(3)
C6 C7 C8 C25 -143.1(2)
C22 C7 C8 C9 142.2(2)
C6 C7 C8 C9 0.0(2)
C2 C1 C9 C10 -3.3(3)
C6 C1 C9 C10 144.0(2)
C2 C1 C9 C8 -148.5(2)
C6 C1 C9 C8 -1.2(2)
C25 C8 C9 C10 -0.9(3)
C7 C8 C9 C10 -144.3(2)
C25 C8 C9 C1 144.2(2)
C7 C8 C9 C1 0.8(2)
C1 C9 C10 C27 -139.3(2)
C8 C9 C10 C27 1.9(3)
C1 C9 C10 C11 -1.5(3)
C8 C9 C10 C11 139.7(2)
C9 C10 C11 C12 5.5(3)
C27 C10 C11 C12 147.3(2)
C9 C10 C11 C29 -141.4(2)
C27 C10 C11 C29 0.5(2)
C29 C11 C12 C13 -13.1(3)
C10 C11 C12 C13 -155.3(2)
C29 C11 C12 C2 137.7(2)
C10 C11 C12 C2 -4.4(3)
C3 C2 C12 C11 -150.6(2)
C1 C2 C12 C11 -0.4(3)
C3 C2 C12 C13 -0.4(3)
C1 C2 C12 C13 149.8(2)
C11 C12 C13 C31 12.6(3)
C2 C12 C13 C31 -138.4(2)
C11 C12 C13 C14 155.3(2)
C2 C12 C13 C14 4.3(3)
C12 C13 C14 C15 -4.5(4)
C31 C13 C14 C15 142.3(2)
C12 C13 C14 C33 -146.6(2)
C31 C13 C14 C33 0.2(3)
C33 C14 C15 C16 -0.9(3)
C13 C14 C15 C16 -139.0(2)
C33 C14 C15 C3 138.7(2)
C13 C14 C15 C3 0.6(3)
C2 C3 C15 C14 3.3(3)
C4 C3 C15 C14 -143.0(2)
C2 C3 C15 C16 147.1(2)
C4 C3 C15 C16 0.8(3)
C14 C15 C16 C35 1.2(3)
C3 C15 C16 C35 -142.3(2)
C14 C15 C16 C17 142.9(2)
C3 C15 C16 C17 -0.7(3)
C5 C4 C17 C18 -4.4(3)
C3 C4 C17 C18 142.6(2)
C5 C4 C17 C16 -146.9(2)
C3 C4 C17 C16 0.1(3)
C35 C16 C17 C18 -0.1(3)
C15 C16 C17 C18 -141.8(2)
C35 C16 C17 C4 142.1(2)
C15 C16 C17 C4 0.4(3)
C4 C17 C18 C19 0.9(3)
C16 C17 C18 C19 139.0(2)
C4 C17 C18 C37 -138.7(2)
C16 C17 C18 C37 -0.6(3)
C17 C18 C19 C20 2.6(3)
C37 C18 C19 C20 146.5(2)
C17 C18 C19 C39 -142.7(2)
C37 C18 C19 C39 1.2(2)
C39 C19 C20 C21 -12.7(3)
C18 C19 C20 C21 -154.0(2)
C39 C19 C20 C5 138.7(2)
C18 C19 C20 C5 -2.6(3)
C6 C5 C20 C21 0.0(3)
C4 C5 C20 C21 150.0(2)
C6 C5 C20 C19 -150.8(2)
C4 C5 C20 C19 -0.8(3)
C19 C20 C21 C41 12.8(3)
C5 C20 C21 C41 -138.8(2)
C19 C20 C21 C22 158.21(19)
C5 C20 C21 C22 6.6(3)
C6 C7 C22 C21 1.7(3)
C8 C7 C22 C21 -136.7(2)
C6 C7 C22 C23 149.2(2)
C8 C7 C22 C23 10.9(3)
C20 C21 C22 C7 -7.5(3)
C41 C21 C22 C7 142.3(2)
C20 C21 C22 C23 -158.99(19)
C41 C21 C22 C23 -9.2(2)
C7 C22 C23 C42 -137.0(2)
C21 C22 C23 C42 13.2(2)
C7 C22 C23 C81 58.1(3)
C21 C22 C23 C81 -151.70(18)
C7 C22 C23 C24 -8.2(3)
C21 C22 C23 C24 142.02(17)
C22 C23 C24 C25 -3.5(2)
C42 C23 C24 C25 118.72(19)
C81 C23 C24 C25 -115.80(19)
C22 C23 C24 C81 112.3(2)
C42 C23 C24 C81 -125.5(2)
C22 C23 C24 C45 -127.6(2)
C42 C23 C24 C45 -5.4(3)
C81 C23 C24 C45 120.1(2)
C9 C8 C25 C26 -2.4(3)
C7 C8 C25 C26 135.6(2)
C9 C8 C25 C24 -150.2(2)
C7 C8 C25 C24 -12.2(3)
C81 C24 C25 C8 -51.1(3)
C45 C24 C25 C8 144.5(2)
C23 C24 C25 C8 13.5(3)
C81 C24 C25 C26 158.60(19)
C45 C24 C25 C26 -5.8(2)
C23 C24 C25 C26 -136.79(18)
C8 C25 C26 C27 4.8(3)
C24 C25 C26 C27 157.19(19)
C8 C25 C26 C46 -143.1(2)
C24 C25 C26 C46 9.3(2)
C25 C26 C27 C28 -139.5(2)
C46 C26 C27 C28 4.2(3)
C25 C26 C27 C10 -3.9(3)
C46 C26 C27 C10 139.8(2)
C9 C10 C27 C26 0.5(3)
C11 C10 C27 C26 -141.1(2)
C9 C10 C27 C28 140.7(2)
C11 C10 C27 C28 -1.0(2)
C26 C27 C28 C48 -1.1(3)
C10 C27 C28 C48 -141.4(2)
C26 C27 C28 C29 141.4(2)
C10 C27 C28 C29 1.1(2)
C12 C11 C29 C30 0.2(3)
C10 C11 C29 C30 147.1(2)
C12 C11 C29 C28 -146.7(2)
C10 C11 C29 C28 0.2(2)
C48 C28 C29 C30 -5.0(3)
C27 C28 C29 C30 -147.4(2)
C48 C28 C29 C11 141.5(2)
C27 C28 C29 C11 -0.8(2)
C11 C29 C30 C31 13.2(3)
C28 C29 C30 C31 155.4(2)
C11 C29 C30 C50 -138.2(2)
C28 C29 C30 C50 4.0(3)
C29 C30 C31 C13 -13.7(3)
C50 C30 C31 C13 137.5(2)
C29 C30 C31 C32 -155.1(2)
C50 C30 C31 C32 -3.8(3)
C12 C13 C31 C30 0.9(4)
C14 C13 C31 C30 -146.2(2)
C12 C13 C31 C32 146.7(2)
C14 C13 C31 C32 -0.3(3)
C30 C31 C32 C52 4.0(3)
C13 C31 C32 C52 -142.1(2)
C30 C31 C32 C33 146.4(2)
C13 C31 C32 C33 0.3(3)
C15 C14 C33 C34 0.0(4)
C13 C14 C33 C34 142.2(2)
C15 C14 C33 C32 -142.3(2)
C13 C14 C33 C32 0.0(3)
C52 C32 C33 C34 -0.1(4)
C31 C32 C33 C34 -142.6(2)
C52 C32 C33 C14 142.3(2)
C31 C32 C33 C14 -0.2(3)
C14 C33 C34 C35 0.7(4)
C32 C33 C34 C35 138.2(2)
C14 C33 C34 C54 -138.0(2)
C32 C33 C34 C54 -0.6(4)
C15 C16 C35 C34 -0.6(3)
C17 C16 C35 C34 -137.2(2)
C15 C16 C35 C36 137.6(2)
C17 C16 C35 C36 0.9(3)
C33 C34 C35 C16 -0.4(4)
C54 C34 C35 C16 142.9(2)
C33 C34 C35 C36 -143.0(2)
C54 C34 C35 C36 0.3(3)
C16 C35 C36 C37 -1.0(4)
C34 C35 C36 C37 141.5(2)
C16 C35 C36 C55 -142.5(2)
C34 C35 C36 C55 0.1(3)
C55 C36 C37 C38 0.4(3)
C35 C36 C37 C38 -136.6(2)
C55 C36 C37 C18 137.3(2)
C35 C36 C37 C18 0.3(3)
C17 C18 C37 C36 0.5(3)
C19 C18 C37 C36 -143.6(2)
C17 C18 C37 C38 142.6(2)
C19 C18 C37 C38 -1.6(2)
C36 C37 C38 C57 -0.4(3)
C18 C37 C38 C57 -142.2(2)
C36 C37 C38 C39 143.2(2)
C18 C37 C38 C39 1.4(3)
C20 C19 C39 C40 0.2(3)
C18 C19 C39 C40 145.5(2)
C20 C19 C39 C38 -145.6(2)
C18 C19 C39 C38 -0.3(2)
C57 C38 C39 C40 -3.1(3)
C37 C38 C39 C40 -146.6(2)
C57 C38 C39 C19 142.8(2)
C37 C38 C39 C19 -0.7(3)
C19 C39 C40 C41 12.5(3)
C38 C39 C40 C41 153.7(2)
C19 C39 C40 C59 -137.6(2)
C38 C39 C40 C59 3.5(3)
C20 C21 C41 C40 -0.2(3)
C22 C21 C41 C40 -149.92(19)
C20 C21 C41 C42 150.58(19)
C22 C21 C41 C42 0.9(2)
C39 C40 C41 C21 -12.4(3)
C59 C40 C41 C21 138.1(2)
C39 C40 C41 C42 -158.97(19)
C59 C40 C41 C42 -8.4(3)
C21 C41 C42 C43 -141.46(19)
C40 C41 C42 C43 8.1(3)
C21 C41 C42 C23 7.5(2)
C40 C41 C42 C23 157.12(19)
C22 C23 C42 C43 134.2(2)
C81 C23 C42 C43 -63.2(3)
C24 C23 C42 C43 5.2(3)
C22 C23 C42 C41 -12.4(2)
C81 C23 C42 C41 150.1(2)
C24 C23 C42 C41 -141.46(18)
C41 C42 C43 C60 0.4(3)
C23 C42 C43 C60 -143.0(2)
C41 C42 C43 C44 143.8(2)
C23 C42 C43 C44 0.3(3)
C42 C43 C44 C62 -134.3(2)
C60 C43 C44 C62 12.4(2)
C42 C43 C44 C77 63.2(3)
C60 C43 C44 C77 -150.1(2)
C42 C43 C44 C45 -5.3(3)
C60 C43 C44 C45 141.42(18)
C25 C24 C45 C46 0.4(2)
C81 C24 C45 C46 -162.8(2)
C23 C24 C45 C46 127.38(18)
C25 C24 C45 C77 163.6(2)
C81 C24 C45 C77 0.4(3)
C23 C24 C45 C77 -69.4(3)
C25 C24 C45 C44 -126.27(18)
C81 C24 C45 C44 70.6(3)
C23 C24 C45 C44 0.8(3)
C62 C44 C45 C46 4.1(3)
C43 C44 C45 C46 -118.7(2)
C77 C44 C45 C46 116.6(2)
C62 C44 C45 C77 -112.5(2)
C43 C44 C45 C77 124.7(2)
C62 C44 C45 C24 127.2(2)
C43 C44 C45 C24 4.4(3)
C77 C44 C45 C24 -120.3(2)
C27 C26 C46 C47 -5.1(3)
C25 C26 C46 C47 142.6(2)
C27 C26 C46 C45 -156.80(19)
C25 C26 C46 C45 -9.1(2)
C77 C45 C46 C47 51.3(3)
C24 C45 C46 C47 -144.3(2)
C44 C45 C46 C47 -13.9(3)
C77 C45 C46 C26 -159.15(19)
C24 C45 C46 C26 5.3(2)
C44 C45 C46 C26 135.56(18)
C26 C46 C47 C48 2.9(3)
C45 C46 C47 C48 150.1(2)
C26 C46 C47 C63 -134.9(2)
C45 C46 C47 C63 12.3(3)
C27 C28 C48 C49 139.5(2)
C29 C28 C48 C49 1.1(3)
C27 C28 C48 C47 -1.0(3)
C29 C28 C48 C47 -139.4(2)
C46 C47 C48 C28 0.1(3)
C63 C47 C48 C28 142.8(2)
C46 C47 C48 C49 -144.1(2)
C63 C47 C48 C49 -1.4(2)
C28 C48 C49 C50 3.7(3)
C47 C48 C49 C50 148.6(2)
C28 C48 C49 C64 -143.1(2)
C47 C48 C49 C64 1.7(2)
C64 C49 C50 C51 -12.5(3)
C48 C49 C50 C51 -154.9(2)
C64 C49 C50 C30 137.7(2)
C48 C49 C50 C30 -4.7(3)
C29 C30 C50 C51 150.2(2)
C31 C30 C50 C51 -0.3(3)
C29 C30 C50 C49 0.8(3)
C31 C30 C50 C49 -149.7(2)
C49 C50 C51 C66 12.9(3)
C30 C50 C51 C66 -137.2(2)
C49 C50 C51 C52 154.6(2)
C30 C50 C51 C52 4.4(3)
C33 C32 C52 C53 0.9(3)
C31 C32 C52 C53 139.1(2)
C33 C32 C52 C51 -138.1(3)
C31 C32 C52 C51 0.2(3)
C50 C51 C52 C32 -4.4(4)
C66 C51 C52 C32 142.0(2)
C50 C51 C52 C53 -147.8(2)
C66 C51 C52 C53 -1.3(3)
C32 C52 C53 C54 -0.9(4)
C51 C52 C53 C54 142.3(2)
C32 C52 C53 C67 -142.0(2)
C51 C52 C53 C67 1.2(3)
C67 C53 C54 C34 136.6(3)
C52 C53 C54 C34 0.2(3)
C67 C53 C54 C55 -1.1(4)
C52 C53 C54 C55 -137.5(2)
C33 C34 C54 C53 0.5(4)
C35 C34 C54 C53 -142.5(2)
C33 C34 C54 C55 142.5(2)
C35 C34 C54 C55 -0.5(3)
C53 C54 C55 C56 0.6(4)
C34 C54 C55 C56 -141.2(2)
C53 C54 C55 C36 142.3(2)
C34 C54 C55 C36 0.5(3)
C37 C36 C55 C56 -0.1(4)
C35 C36 C55 C56 141.4(2)
C37 C36 C55 C54 -141.9(2)
C35 C36 C55 C54 -0.4(3)
C54 C55 C56 C68 -0.2(3)
C36 C55 C56 C68 -137.3(2)
C54 C55 C56 C57 137.0(2)
C36 C55 C56 C57 -0.1(4)
C37 C38 C57 C58 139.0(2)
C39 C38 C57 C58 -0.7(3)
C37 C38 C57 C56 0.2(3)
C39 C38 C57 C56 -139.4(2)
C55 C56 C57 C38 0.0(3)
C68 C56 C57 C38 142.4(2)
C55 C56 C57 C58 -142.8(2)
C68 C56 C57 C58 -0.4(3)
C38 C57 C58 C59 4.0(3)
C56 C57 C58 C59 147.1(2)
C38 C57 C58 C69 -143.1(2)
C56 C57 C58 C69 0.0(3)
C69 C58 C59 C60 -11.7(3)
C57 C58 C59 C60 -154.3(2)
C69 C58 C59 C40 139.1(2)
C57 C58 C59 C40 -3.5(3)
C39 C40 C59 C60 150.4(2)
C41 C40 C59 C60 0.3(3)
C39 C40 C59 C58 -0.3(3)
C41 C40 C59 C58 -150.3(2)
C58 C59 C60 C61 11.9(3)
C40 C59 C60 C61 -139.3(2)
C58 C59 C60 C43 159.3(2)
C40 C59 C60 C43 8.1(3)
C42 C43 C60 C59 -8.6(3)
C44 C43 C60 C59 -157.7(2)
C42 C43 C60 C61 142.0(2)
C44 C43 C60 C61 -7.1(2)
C59 C60 C61 C70 0.6(3)
C43 C60 C61 C70 -151.1(2)
C59 C60 C61 C62 150.2(2)
C43 C60 C61 C62 -1.4(3)
C70 C61 C62 C63 7.2(3)
C60 C61 C62 C63 -142.2(2)
C70 C61 C62 C44 159.1(2)
C60 C61 C62 C44 9.6(2)
C43 C44 C62 C63 136.8(2)
C77 C44 C62 C63 -58.4(3)
C45 C44 C62 C63 7.6(3)
C43 C44 C62 C61 -13.5(2)
C77 C44 C62 C61 151.26(19)
C45 C44 C62 C61 -142.66(19)
C61 C62 C63 C64 -1.0(3)
C44 C62 C63 C64 -148.5(2)
C61 C62 C63 C47 136.8(2)
C44 C62 C63 C47 -10.7(3)
C46 C47 C63 C62 0.8(3)
C48 C47 C63 C62 -141.8(2)
C46 C47 C63 C64 143.1(2)
C48 C47 C63 C64 0.5(2)
C50 C49 C64 C65 -0.5(3)
C48 C49 C64 C65 146.6(2)
C50 C49 C64 C63 -148.5(2)
C48 C49 C64 C63 -1.4(2)
C62 C63 C64 C65 -4.7(3)
C47 C63 C64 C65 -147.3(2)
C62 C63 C64 C49 143.1(2)
C47 C63 C64 C49 0.5(2)
C49 C64 C65 C66 13.3(3)
C63 C64 C65 C66 157.2(2)
C49 C64 C65 C70 -139.6(2)
C63 C64 C65 C70 4.3(3)
C64 C65 C66 C51 -12.9(3)
C70 C65 C66 C51 139.9(2)
C64 C65 C66 C67 -156.5(2)
C70 C65 C66 C67 -3.7(3)
C50 C51 C66 C65 -0.3(4)
C52 C51 C66 C65 -146.5(2)
C50 C51 C66 C67 147.2(2)
C52 C51 C66 C67 0.9(3)
C65 C66 C67 C68 3.4(4)
C51 C66 C67 C68 -144.0(2)
C65 C66 C67 C53 147.2(2)
C51 C66 C67 C53 -0.2(3)
C54 C53 C67 C68 1.2(4)
C52 C53 C67 C68 142.5(2)
C54 C53 C67 C66 -141.9(2)
C52 C53 C67 C66 -0.6(3)
C66 C67 C68 C69 0.5(3)
C53 C67 C68 C69 -138.7(2)
C66 C67 C68 C56 138.3(2)
C53 C67 C68 C56 -0.8(3)
C55 C56 C68 C67 0.4(3)
C57 C56 C68 C67 -141.7(2)
C55 C56 C68 C69 142.7(2)
C57 C56 C68 C69 0.7(3)
C59 C58 C69 C70 -1.2(3)
C57 C58 C69 C70 145.9(2)
C59 C58 C69 C68 -146.7(2)
C57 C58 C69 C68 0.4(2)
C67 C68 C69 C70 -4.0(3)
C56 C68 C69 C70 -145.9(2)
C67 C68 C69 C58 141.2(2)
C56 C68 C69 C58 -0.7(3)
C58 C69 C70 C61 13.5(3)
C68 C69 C70 C61 154.7(2)
C58 C69 C70 C65 -137.5(2)
C68 C69 C70 C65 3.7(3)
C60 C61 C70 C69 -13.4(3)
C62 C61 C70 C69 -158.9(2)
C60 C61 C70 C65 138.0(2)
C62 C61 C70 C65 -7.5(3)
C64 C65 C70 C69 152.4(2)
C66 C65 C70 C69 0.1(3)
C64 C65 C70 C61 1.7(3)
C66 C65 C70 C61 -150.5(2)
C76 C71 C72 C73 -0.2(4)
C71 C72 C73 C74 1.0(4)
C72 C73 C74 C75 -0.8(4)
C73 C74 C75 C76 -0.1(4)
C74 C75 C76 C71 0.8(3)
C74 C75 C76 C77 175.8(2)
C72 C71 C76 C75 -0.6(3)
C72 C71 C76 C77 -175.6(2)
C46 C45 C77 C44 -97.0(2)
C24 C45 C77 C44 102.5(2)
C46 C45 C77 C76 10.0(3)
C24 C45 C77 C76 -150.5(2)
C44 C45 C77 C76 107.0(2)
C46 C45 C77 C78 150.3(2)
C24 C45 C77 C78 -10.2(3)
C44 C45 C77 C78 -112.7(2)
C62 C44 C77 C45 102.6(2)
C43 C44 C77 C45 -97.6(2)
C62 C44 C77 C76 -6.7(3)
C43 C44 C77 C76 153.1(2)
C45 C44 C77 C76 -109.33(19)
C62 C44 C77 C78 -141.6(2)
C43 C44 C77 C78 18.2(3)
C45 C44 C77 C78 115.8(2)
C75 C76 C77 C45 56.8(3)
C71 C76 C77 C45 -128.3(2)
C75 C76 C77 C44 130.3(2)
C71 C76 C77 C44 -54.8(3)
C75 C76 C77 C78 -89.2(2)
C71 C76 C77 C78 85.7(2)
C45 C77 C78 C79 41.3(3)
C44 C77 C78 C79 -38.1(3)
C76 C77 C78 C79 -175.58(18)
C77 C78 C79 C80 -74.2(2)
C78 C79 C80 C81 74.6(3)
C25 C24 C81 C82 -11.2(3)
C45 C24 C81 C82 149.4(2)
C23 C24 C81 C82 -108.0(2)
C25 C24 C81 C23 96.8(2)
C45 C24 C81 C23 -102.5(2)
C25 C24 C81 C80 -151.0(2)
C45 C24 C81 C80 9.6(3)
C23 C24 C81 C80 112.1(2)
C22 C23 C81 C24 -103.2(2)
C42 C23 C81 C24 97.0(2)
C22 C23 C81 C82 5.3(3)
C42 C23 C81 C82 -154.6(2)
C24 C23 C81 C82 108.41(19)
C22 C23 C81 C80 141.2(2)
C42 C23 C81 C80 -18.6(3)
C24 C23 C81 C80 -115.6(2)
C79 C80 C81 C24 -41.5(3)
C79 C80 C81 C82 176.38(19)
C79 C80 C81 C23 37.9(3)
C24 C81 C82 C87 129.6(2)
C23 C81 C82 C87 55.8(3)
C80 C81 C82 C87 -85.1(2)
C24 C81 C82 C83 -54.0(3)
C23 C81 C82 C83 -127.9(2)
C80 C81 C82 C83 91.2(2)
C87 C82 C83 C84 -1.1(3)
C81 C82 C83 C84 -177.5(2)
C82 C83 C84 C85 1.0(4)
C83 C84 C85 C86 -0.1(4)
C84 C85 C86 C87 -0.7(4)
C85 C86 C87 C82 0.5(4)
C83 C82 C87 C86 0.4(3)
C81 C82 C87 C86 176.8(2)
C94 C89 C90 C91 0.1(4)
C88 C89 C90 C91 -178.1(2)
C89 C90 C91 C92 0.2(4)
C90 C91 C92 C93 -0.5(4)
C91 C92 C93 C94 0.7(4)
C90 C89 C94 C93 0.1(4)
C88 C89 C94 C93 178.2(2)
C92 C93 C94 C89 -0.4(4)
